data_1537029
loop_
_publ_author_name
'Richter, K.'
'Mattes, R.'

_publ_section_title
;
 Darstellung, Ramanspektren und Kristallstrukturen von V2O3(SO4)2,
 K(VO(SO4)2) und NH4(VO(SO4)2)
;
_journal_name_full 'Zeitschrift fuer Anorganische und Allgemeine Chemie'
_journal_page_first 158
_journal_page_last 164
_journal_volume 611
_journal_year 1992
_chemical_formula_sum 'H4 N O9 S2 V'
_chemical_name_systematic 'N H4 (V O (S O4)2)'
_space_group_IT_number 19
_symmetry_space_group_name_Hall 'P 2ac 2ab'
_symmetry_space_group_name_H-M 'P 21 21 21'
_cell_angle_alpha 90
_cell_angle_beta 90
_cell_angle_gamma 90
_cell_formula_units_Z 4
_cell_length_a 4.953
_cell_length_b 8.7
_cell_length_c 16.767
_cell_volume 722.508
_citation_journal_id_ASTM ZAACAB
_cod_data_source_file Richter_ZAACAB_1992_107.cif
_cod_data_source_block H4N1O9S2V1
_cod_original_cell_volume 722.5085
_cod_original_formula_sum 'H4 N1 O9 S2 V1'
_cod_database_code 1537029

loop_
_symmetry_equiv_pos_as_xyz
x,y,z
-x+1/2,-y,z+1/2
x+1/2,-y+1/2,-z
-x,y+1/2,-z+1/2

loop_
_atom_site_label
_atom_site_type_symbol
_atom_site_fract_x
_atom_site_fract_y
_atom_site_fract_z
_atom_site_occupancy
_atom_site_U_iso_or_equiv
O6 O-2 0.2385 0.8993 0.2619 1 0.0
S2 S+6 0.7337 0.2523 0.1977 1 0.0
O7 O-2 0.7504 0.2566 0.1118 1 0.0
O5 O-2 -0.034 0.1539 0.2333 1 0.0
V1 V+5 0.2606 0.1489 0.3074 1 0.0
O1 O-2 0.7877 0.2768 0.4394 1 0.0
O4 O-2 0.0266 0.0605 0.3879 1 0.0
O3 O-2 0.7709 0.02 0.493 1 0.0
S1 S+6 0.7522 0.1166 0.425 1 0.0
O9 O-2 0.264 0.3187 0.3345 1 0.0
O8 O-2 0.5016 0.1682 0.2173 1 0.0
N1 N-3 0.2559 0.0996 0.0495 1 0.0
O2 O-2 0.5458 0.0749 0.3643 1 0.0
